data_9014791
loop_
_publ_author_name
'Schmetzer, K.'
'Nuber, B.'
'Tremmel, G.'

_publ_section_title
;
 Betpakdalite from Tsumeb, Namibia: mineralogy, crystal chemistry and structure
;
_journal_name_full 'Neues Jahrbuch fur Mineralogie, Monatshefte'
_journal_page_first 393
_journal_page_last 403
_journal_volume 1984
_journal_year 1984
_chemical_compound_source 'Tsumeb, Namibia'
_chemical_formula_sum 'As2 Ca2 Fe3 H32.148 K0.602 Mo8 O53.074'
_chemical_name_mineral Betpakdalite-CaCa
_space_group_IT_number 12
_symmetry_space_group_name_Hall '-C 2y'
_symmetry_space_group_name_H-M 'C 1 2/m 1'
_cell_angle_alpha 90
_cell_angle_beta 131.28
_cell_angle_gamma 90
_cell_formula_units_Z 2
_cell_length_a 19.44
_cell_length_b 11.096
_cell_length_c 15.25
_cell_volume 2472.056
_database_code_amcsd 0014792
_exptl_crystal_density_diffrn 2.781
_cod_original_cell_volume 2472.057
_cod_original_formula_sum 'K.602 O53.074 Ca2 Mo8 As2 Fe3 H32.148'
_cod_database_code 9014791

loop_
_space_group_symop_operation_xyz
x,y,z
1/2+x,1/2+y,z
x,-y,z
1/2+x,1/2-y,z
-x,y,-z
1/2-x,1/2+y,-z
-x,-y,-z
1/2-x,1/2-y,-z

loop_
_atom_site_label
_atom_site_fract_x
_atom_site_fract_y
_atom_site_fract_z
_atom_site_occupancy
_atom_site_U_iso_or_equiv
_atom_site_type_symbol
_atom_site_attached_hydrogens
KWl 0.47270 -0.15130 0.07150 0.08600 0.04960 K 0
WatWl 0.47270 -0.15130 0.07150 0.57400 0.04960 O 2
KW2 0.62460 0.00000 0.16370 0.08600 0.02630 K 0
WatW2 0.62460 0.00000 0.16370 0.57400 0.02630 O 2
Wat3 -0.21820 0.00000 0.21480 1.00000 0.08590 O 2
WatW4 0.12790 -0.04400 0.34360 0.41900 0.03770 O 2
CaW5 -0.11020 0.00000 0.45840 1.00000 0.10970 Ca 0
WatW6 -0.29610 -0.03830 0.40530 0.41900 0.05510 O 2
WatW7 -0.23730 -0.20290 0.50210 0.41900 0.05770 O 2
WatW8 0.47680 -0.30720 0.34830 0.41900 0.03640 O 2
WatW9 0.05990 -0.23820 0.27940 0.41900 0.06550 O 2
Mol 0.21490 -0.16090 0.19410 1.00000 0.01350 Mo 0
Mo2 0.37130 0.00000 0.19760 1.00000 0.01340 Mo 0
Mo3 0.37500 0.00000 0.42350 1.00000 0.01650 Mo 0
As -0.13470 0.00000 0.05920 1.00000 0.01410 As 0
Fel -0.25000 -0.25000 0.00000 1.00000 0.01770 Fe 0
Fe2 0.00000 0.00000 0.00000 1.00000 0.02090 Fe 0
K 0.50000 0.00000 0.00000 0.08600 0.06200 K 0
Wat1 0.50000 0.00000 0.00000 0.57400 0.06200 O 2
Wat2 0.15580 -0.16950 0.49280 0.41900 0.04200 O 2
O1 0.21050 0.00000 0.08910 1.00000 0.01710 O 0
O2 0.23810 0.00000 0.28340 1.00000 0.01810 O 0
O3 0.34200 -0.12480 0.10360 1.00000 0.02070 O 0
O4 0.34930 -0.11190 0.28620 1.00000 0.01410 O 0
O5 0.21680 -0.25290 0.10100 1.00000 0.01950 O 0
O6 0.09390 -0.12910 0.10050 1.00000 0.01970 O 0
O7 0.15070 -0.12430 -0.10680 1.00000 0.02270 O 0
O8 0.02580 0.00000 -0.11020 1.00000 0.02380 O 0
O9 0.36950 -0.12200 0.48640 1.00000 0.02930 O 0
O10 0.48860 0.00000 0.29370 1.00000 0.02360 O 0
O11 0.23530 -0.25890 0.29390 1.00000 0.02630 O 0
O12 0.50000 0.00000 0.50000 1.00000 0.03130 O 0

loop_
_cod_changelog_entry_id
_cod_changelog_entry_author
_cod_changelog_entry_date
_cod_changelog_entry_text
1
;cod-tools version 3.8.0
Id: cif_guess_AMCSD_atom_types 9581 2023-05-17 12:35:41Z saulius
;
2023-05-18T11:42:50+03:00
;Derived atom types and hydrogen counts
from atom names that follow the AMCSD naming convention
(Wat == water, O-H == hydroxyl).
;
2
;cod-tools version 3.10.1
Id: cif_fix_AMCSD_atom_labels 10224 2024-08-07 11:09:31Z saulius
;
2024-08-07T19:40:13+03:00
;Changed the following '_atom_site_label' values:
the first duplicated label 'Wat'  converted to 'Wat1'
duplicated label 'Wat' at index 19 converted to 'Wat2'
;

loop_
_cod_related_entry_id
_cod_related_entry_database
_cod_related_entry_code
1 AMCSD 0014792
